data_2020787
loop_
_publ_author_name
'Shou, Rong-Er'
'Song, Li'
'Chai, Wen-Xiang'
'Qin, Lai-Shun'
'Wang, Tian-Gen'

_publ_section_title
;
 A new phosphorescent heteroleptic cuprous complex with a neutral
 2-methylquinolin-8-ol ligand: synthesis, structure characterization,
 properties and TD--DFT calculations
;
_journal_coeditor_code OV3091
_journal_issue 6
_journal_name_full 'Acta Crystallographica Section C'
_journal_page_first 486
_journal_page_last 491
_journal_paper_doi 10.1107/S2053229617007549
_journal_volume 73
_journal_year 2017
_chemical_formula_iupac '[Cu (C10 H9 N O) (C39 H32 O P2)] P F6'
_chemical_formula_moiety 'C49 H41 Cu N O2 P2 +, F6 P -'
_chemical_formula_sum 'C49 H41 Cu F6 N O2 P3'
_chemical_formula_weight 946.28
_chemical_name_systematic
;[9,9-Dimethyl-4,5-bis(diphenylphosphanyl)-9<i>H</i>-xanthene-\k^2^<i>P</i>,<i>P</i>](2-methylquinolin-8-ol-\k^2^<i>N</i>,<i>O</i>)copper(I)
hexafluorophosphate
;
_space_group_crystal_system monoclinic
_space_group_IT_number 14
_space_group_name_Hall '-P 2yn'
_space_group_name_H-M_alt 'P 1 21/n 1'
_symmetry_space_group_name_Hall '-P 2yn'
_symmetry_space_group_name_H-M 'P 1 21/n 1'
_atom_sites_solution_hydrogens mixed
_atom_sites_solution_primary direct
_audit_creation_method
;
Olex2 1.2
(compiled 2017.03.28 svn.r3405 for OlexSys, GUI svn.r5335)
;
_cell_angle_alpha 90
_cell_angle_beta 99.079(7)
_cell_angle_gamma 90
_cell_formula_units_Z 4
_cell_length_a 10.5376(6)
_cell_length_b 21.5025(14)
_cell_length_c 19.9462(19)
_cell_measurement_reflns_used 3939
_cell_measurement_temperature 273(2)
_cell_measurement_theta_max 29.5015
_cell_measurement_theta_min 3.0156
_cell_volume 4462.9(6)
_computing_cell_refinement
;
CrysAlis PRO (Agilent, 2011)
;
_computing_data_collection
;
CrysAlis PRO (Agilent, 2011)
;
_computing_data_reduction
;
CrysAlis PRO (Agilent, 2011)
;
_computing_molecular_graphics
;
OLEX2 (Dolomanov <i>et al.</i>,  2009)
;
_computing_publication_material
;
OLEX2 (Dolomanov <i>et al.</i>,  2009)
;
_computing_structure_refinement
;
SHELXL2014 (Sheldrick, 2015)
;
_computing_structure_solution
;
SHELXS (Sheldrick, 2008)
;
_diffrn_ambient_temperature 273
_diffrn_detector_area_resol_mean 10.3592
_diffrn_measured_fraction_theta_full 0.997
_diffrn_measured_fraction_theta_max 0.844
_diffrn_measurement_device_type 'Agilent Xcalibur (Atlas, Gemini ultra)'
_diffrn_measurement_method '\w scans'
_diffrn_radiation_monochromator graphite
_diffrn_radiation_type MoK\a
_diffrn_radiation_wavelength 0.71073
_diffrn_reflns_av_R_equivalents 0.0424
_diffrn_reflns_limit_h_max 14
_diffrn_reflns_limit_h_min -10
_diffrn_reflns_limit_k_max 18
_diffrn_reflns_limit_k_min -28
_diffrn_reflns_limit_l_max 20
_diffrn_reflns_limit_l_min -25
_diffrn_reflns_number 20841
_diffrn_reflns_theta_full 25.242
_diffrn_reflns_theta_max 29.567
_diffrn_reflns_theta_min 3.022
_exptl_absorpt_coefficient_mu 0.663
_exptl_absorpt_correction_T_max 1.00000
_exptl_absorpt_correction_T_min 0.75842
_exptl_absorpt_correction_type multi-scan
_exptl_absorpt_process_details
;
(CrysAlis PRO; Agilent, 2011)
;
_exptl_crystal_colour brown--yellow
_exptl_crystal_density_diffrn 1.408
_exptl_crystal_description plate
_exptl_crystal_F_000 1944
_exptl_crystal_size_max 0.49
_exptl_crystal_size_mid 0.4
_exptl_crystal_size_min 0.29
_refine_diff_density_max 0.714
_refine_diff_density_min -0.644
_refine_ls_extinction_method none
_refine_ls_goodness_of_fit_ref 1.021
_refine_ls_hydrogen_treatment constr
_refine_ls_matrix_type full
_refine_ls_number_parameters 563
_refine_ls_number_reflns 10570
_refine_ls_number_restraints 3
_refine_ls_restrained_S_all 1.021
_refine_ls_R_factor_all 0.1171
_refine_ls_R_factor_gt 0.0643
_refine_ls_shift/su_max 0.000
_refine_ls_shift/su_mean 0.000
_refine_ls_structure_factor_coef Fsqd
_refine_ls_weighting_details 'w=1/[\s^2^(Fo^2^)+(0.0870P)^2^+3.1320P] where P=(Fo^2^+2Fc^2^)/3'
_refine_ls_weighting_scheme calc
_refine_ls_wR_factor_gt 0.1571
_refine_ls_wR_factor_ref 0.1983
_reflns_number_gt 6277
_reflns_number_total 10570
_reflns_threshold_expression 'I > 2\s(I)'
_cod_data_source_file ov3091sup1.cif
_cod_data_source_block I
_cod_database_code 2020787
_shelx_space_group_comment
;
The symmetry employed for this shelxl refinement is uniquely defined
by the following loop, which should always be used as a source of
symmetry information in preference to the above space-group names.
They are only intended as comments.
;
_shelxl_version_number 2.014

loop_
_space_group_symop_operation_xyz
'x, y, z'
'-x+1/2, y+1/2, -z+1/2'
'-x, -y, -z'
'x-1/2, -y-1/2, z-1/2'

loop_
_atom_site_type_symbol
_atom_site_label
_atom_site_fract_x
_atom_site_fract_y
_atom_site_fract_z
_atom_site_U_iso_or_equiv
_atom_site_adp_type
_atom_site_calc_flag
_atom_site_occupancy
Cu Cu1 0.35844(4) 0.24536(2) 0.48474(2) 0.04201(16) Uani d 1
P P1 0.18848(9) 0.20212(4) 0.52757(5) 0.0399(2) Uani d 1
P P2 0.31549(8) 0.32818(5) 0.41537(5) 0.0390(2) Uani d 1
O O1 0.4361(3) 0.16039(15) 0.43613(17) 0.0664(9) Uani d 1
H H1 0.4187 0.1374 0.4011 0.100 Uiso d 1
O O2 0.1577(2) 0.33440(12) 0.51944(12) 0.0439(6) Uani d 1
N N1 0.5361(3) 0.23085(17) 0.54151(17) 0.0501(8) Uani d 1
C C1 0.5897(3) 0.1733(2) 0.5344(2) 0.0517(10) Uani d 1
C C2 0.5345(4) 0.1345(2) 0.4804(2) 0.0549(11) Uani d 1
C C3 0.5800(5) 0.0765(2) 0.4733(3) 0.0757(14) Uani d 1
H H3 0.5437 0.0514 0.4374 0.091 Uiso calc 1
C C4 0.6839(6) 0.0543(3) 0.5214(4) 0.0945(19) Uani d 1
H H4 0.7135 0.0139 0.5177 0.113 Uiso calc 1
C C5 0.7401(5) 0.0909(3) 0.5724(3) 0.0851(17) Uani d 1
H H5 0.8092 0.0758 0.6027 0.102 Uiso calc 1
C C6 0.6961(4) 0.1514(3) 0.5802(3) 0.0677(14) Uani d 1
C C7 0.7517(5) 0.1927(3) 0.6313(3) 0.0818(16) Uani d 1
H H7 0.8228 0.1803 0.6621 0.098 Uiso calc 1
C C8 0.7018(5) 0.2506(3) 0.6357(3) 0.0812(17) Uani d 1
H H8 0.7404 0.2785 0.6683 0.097 Uiso calc 1
C C9 0.5915(4) 0.2680(2) 0.5904(2) 0.0595(11) Uani d 1
C C10 0.5292(6) 0.3297(2) 0.5979(3) 0.0898(18) Uani d 1
H H10A 0.5196 0.3516 0.5554 0.135 Uiso calc 1
H H10B 0.5819 0.3537 0.6321 0.135 Uiso calc 1
H H10C 0.4462 0.3234 0.6108 0.135 Uiso calc 1
C C11 0.2076(4) 0.12609(18) 0.5690(2) 0.0454(9) Uani d 1
C C12 0.3279(4) 0.1089(2) 0.6028(2) 0.0519(10) Uani d 1
H H12 0.3971 0.1358 0.6031 0.062 Uiso calc 1
C C13 0.3460(5) 0.0525(2) 0.6356(2) 0.0658(13) Uani d 1
H H13 0.4270 0.0414 0.6581 0.079 Uiso calc 1
C C14 0.2442(6) 0.0129(2) 0.6352(3) 0.0725(14) Uani d 1
H H14 0.2562 -0.0252 0.6574 0.087 Uiso calc 1
C C15 0.1252(5) 0.0289(2) 0.6025(3) 0.0743(14) Uani d 1
H H15 0.0569 0.0015 0.6022 0.089 Uiso calc 1
C C16 0.1051(4) 0.0852(2) 0.5698(2) 0.0595(11) Uani d 1
H H16 0.0233 0.0959 0.5482 0.071 Uiso calc 1
C C17 0.0411(3) 0.19129(18) 0.4671(2) 0.0446(9) Uani d 1
C C18 0.0448(4) 0.1507(2) 0.4136(2) 0.0560(11) Uani d 1
H H18 0.1218 0.1312 0.4091 0.067 Uiso calc 1
C C19 -0.0643(5) 0.1386(2) 0.3666(3) 0.0712(14) Uani d 1
H H19 -0.0607 0.1110 0.3310 0.085 Uiso calc 1
C C20 -0.1769(5) 0.1677(3) 0.3732(3) 0.0771(16) Uani d 1
H H20 -0.2502 0.1600 0.3417 0.093 Uiso calc 1
C C21 -0.1830(4) 0.2078(3) 0.4251(3) 0.0757(15) Uani d 1
H H21 -0.2603 0.2274 0.4287 0.091 Uiso calc 1
C C22 -0.0743(4) 0.2201(2) 0.4731(2) 0.0598(11) Uani d 1
H H22 -0.0794 0.2474 0.5088 0.072 Uiso calc 1
C C23 0.1407(3) 0.25128(17) 0.59370(19) 0.0415(8) Uani d 1
C C24 0.1136(4) 0.2307(2) 0.6556(2) 0.0535(10) Uani d 1
H H24 0.1138 0.1882 0.6645 0.064 Uiso calc 1
C C25 0.0864(5) 0.2715(2) 0.7042(2) 0.0625(12) Uani d 1
H H25 0.0665 0.2565 0.7451 0.075 Uiso calc 1
C C26 0.0885(4) 0.3351(2) 0.6925(2) 0.0596(11) Uani d 1
H H26 0.0722 0.3624 0.7263 0.072 Uiso calc 1
C C27 0.1144(4) 0.35883(19) 0.6311(2) 0.0477(9) Uani d 1
C C28 0.1379(3) 0.31585(17) 0.58318(19) 0.0406(8) Uani d 1
C C29 0.1099(4) 0.4276(2) 0.6129(2) 0.0561(11) Uani d 1
C C30 0.1478(7) 0.4687(3) 0.6763(3) 0.102(2) Uani d 1
H H30A 0.2355 0.4606 0.6956 0.153 Uiso calc 1
H H30B 0.0929 0.4594 0.7091 0.153 Uiso calc 1
H H30C 0.1385 0.5117 0.6636 0.153 Uiso calc 1
C C31 -0.0285(4) 0.4433(2) 0.5803(3) 0.0793(16) Uani d 1
H H31A -0.0347 0.4869 0.5699 0.119 Uiso calc 1
H H31B -0.0864 0.4332 0.6113 0.119 Uiso calc 1
H H31C -0.0509 0.4197 0.5392 0.119 Uiso calc 1
C C32 0.1990(4) 0.43880(18) 0.5609(2) 0.0470(9) Uani d 1
C C33 0.2156(3) 0.39230(16) 0.51543(19) 0.0408(8) Uani d 1
C C34 0.2892(3) 0.39792(16) 0.4638(2) 0.0398(8) Uani d 1
C C35 0.3452(4) 0.45553(19) 0.4563(2) 0.0526(10) Uani d 1
H H35 0.3929 0.4619 0.4215 0.063 Uiso calc 1
C C36 0.3303(4) 0.5034(2) 0.5006(3) 0.0611(12) Uani d 1
H H36 0.3680 0.5418 0.4952 0.073 Uiso calc 1
C C37 0.2607(4) 0.4950(2) 0.5523(2) 0.0583(11) Uani d 1
H H37 0.2543 0.5274 0.5824 0.070 Uiso calc 1
C C38 0.4366(3) 0.35287(18) 0.3645(2) 0.0445(9) Uani d 1
C C39 0.5612(4) 0.3338(2) 0.3840(2) 0.0556(11) Uani d 1
H H39 0.5819 0.3086 0.4221 0.067 Uiso calc 1
C C40 0.6559(4) 0.3517(2) 0.3476(3) 0.0668(13) Uani d 1
H H40 0.7403 0.3389 0.3615 0.080 Uiso calc 1
C C41 0.6265(4) 0.3878(2) 0.2918(3) 0.0616(12) Uani d 1
H H41 0.6908 0.3993 0.2673 0.074 Uiso calc 1
C C42 0.5038(4) 0.4077(2) 0.2713(3) 0.0665(13) Uani d 1
H H42 0.4843 0.4331 0.2333 0.080 Uiso calc 1
C C43 0.4083(4) 0.3896(2) 0.3075(2) 0.0597(12) Uani d 1
H H43 0.3241 0.4023 0.2932 0.072 Uiso calc 1
C C44 0.1699(3) 0.32183(18) 0.35321(19) 0.0419(8) Uani d 1
C C45 0.1440(4) 0.2647(2) 0.3219(2) 0.0584(11) Uani d 1
H H45 0.1991 0.2312 0.3334 0.070 Uiso calc 1
C C46 0.0346(5) 0.2577(2) 0.2730(3) 0.0719(14) Uani d 1
H H46 0.0162 0.2194 0.2521 0.086 Uiso calc 1
C C47 -0.0451(5) 0.3068(3) 0.2557(3) 0.0770(15) Uani d 1
H H47 -0.1183 0.3018 0.2234 0.092 Uiso calc 1
C C48 -0.0179(4) 0.3633(3) 0.2858(3) 0.0790(16) Uani d 1
H H48 -0.0718 0.3970 0.2729 0.095 Uiso calc 1
C C49 0.0874(4) 0.3710(2) 0.3345(2) 0.0600(12) Uani d 1
H H49 0.1038 0.4095 0.3552 0.072 Uiso calc 1
P P3 0.27828(15) 0.06274(7) 0.27776(8) 0.0782(4) Uani d 1
F F1 0.2925(5) 0.0686(3) 0.3584(2) 0.167(2) Uani d 1
F F2 0.2978(8) -0.0060(3) 0.2826(4) 0.246(4) Uani d 1
F F3 0.4268(5) 0.0636(3) 0.2922(3) 0.199(3) Uani d 1
F F4 0.2743(8) 0.0649(5) 0.2037(3) 0.288(5) Uani d 1
F F5 0.2625(11) 0.1297(3) 0.2790(4) 0.308(6) Uani d 1
F F6 0.1407(5) 0.0530(5) 0.2722(5) 0.293(5) Uani d 1

loop_
_atom_site_aniso_label
_atom_site_aniso_U_11
_atom_site_aniso_U_22
_atom_site_aniso_U_33
_atom_site_aniso_U_12
_atom_site_aniso_U_13
_atom_site_aniso_U_23
Cu1 0.0389(2) 0.0410(3) 0.0447(3) 0.00433(18) 0.00251(19) 0.0008(2)
P1 0.0416(5) 0.0346(5) 0.0438(6) 0.0031(4) 0.0079(4) 0.0018(4)
P2 0.0375(5) 0.0393(5) 0.0401(5) 0.0031(4) 0.0062(4) 0.0016(4)
O1 0.0641(18) 0.066(2) 0.063(2) 0.0211(16) -0.0087(15) -0.0183(16)
O2 0.0615(15) 0.0358(15) 0.0356(14) -0.0015(11) 0.0114(12) -0.0013(11)
N1 0.0438(17) 0.060(2) 0.0451(19) -0.0009(15) 0.0023(14) 0.0039(17)
C1 0.0405(19) 0.059(3) 0.057(3) 0.0065(18) 0.0120(18) 0.012(2)
C2 0.050(2) 0.056(3) 0.060(3) 0.0101(19) 0.0143(19) 0.004(2)
C3 0.085(3) 0.059(3) 0.087(4) 0.025(3) 0.024(3) 0.001(3)
C4 0.090(4) 0.083(4) 0.116(5) 0.040(3) 0.030(4) 0.026(4)
C5 0.068(3) 0.100(5) 0.086(4) 0.035(3) 0.007(3) 0.025(4)
C6 0.047(2) 0.088(4) 0.069(3) 0.016(2) 0.009(2) 0.023(3)
C7 0.054(3) 0.115(5) 0.069(4) 0.014(3) -0.009(2) 0.016(3)
C8 0.064(3) 0.112(5) 0.058(3) -0.010(3) -0.017(2) -0.003(3)
C9 0.054(2) 0.067(3) 0.052(3) -0.007(2) -0.0055(19) -0.004(2)
C10 0.110(4) 0.069(4) 0.078(4) 0.004(3) -0.023(3) -0.015(3)
C11 0.053(2) 0.034(2) 0.049(2) 0.0071(17) 0.0097(17) 0.0002(17)
C12 0.058(2) 0.045(2) 0.053(3) 0.0091(18) 0.0112(19) 0.006(2)
C13 0.080(3) 0.056(3) 0.059(3) 0.024(2) 0.006(2) 0.005(2)
C14 0.115(4) 0.040(3) 0.062(3) 0.015(3) 0.015(3) 0.012(2)
C15 0.093(4) 0.047(3) 0.082(4) -0.010(2) 0.009(3) 0.016(3)
C16 0.064(3) 0.049(3) 0.066(3) -0.003(2) 0.011(2) 0.006(2)
C17 0.046(2) 0.038(2) 0.049(2) -0.0022(16) 0.0062(17) 0.0067(18)
C18 0.056(2) 0.058(3) 0.055(3) -0.007(2) 0.0083(19) 0.001(2)
C19 0.084(3) 0.071(3) 0.055(3) -0.026(3) -0.002(2) -0.001(2)
C20 0.066(3) 0.080(4) 0.076(4) -0.015(3) -0.016(3) 0.020(3)
C21 0.050(3) 0.080(4) 0.093(4) 0.008(2) -0.002(2) 0.025(3)
C22 0.056(2) 0.057(3) 0.066(3) 0.012(2) 0.006(2) 0.009(2)
C23 0.0450(19) 0.040(2) 0.040(2) 0.0022(16) 0.0075(15) 0.0040(17)
C24 0.067(3) 0.047(2) 0.048(2) 0.006(2) 0.015(2) 0.010(2)
C25 0.089(3) 0.060(3) 0.041(2) 0.012(2) 0.021(2) 0.013(2)
C26 0.075(3) 0.064(3) 0.041(2) 0.010(2) 0.014(2) -0.005(2)
C27 0.055(2) 0.047(2) 0.041(2) 0.0068(18) 0.0068(17) -0.0019(18)
C28 0.0455(19) 0.039(2) 0.037(2) 0.0008(16) 0.0048(15) 0.0010(16)
C29 0.078(3) 0.046(2) 0.046(2) 0.004(2) 0.013(2) -0.006(2)
C30 0.178(6) 0.069(4) 0.070(4) -0.018(4) 0.049(4) -0.029(3)
C31 0.075(3) 0.072(3) 0.098(4) 0.032(3) 0.033(3) 0.022(3)
C32 0.055(2) 0.037(2) 0.048(2) 0.0037(17) 0.0035(17) -0.0056(18)
C33 0.0449(19) 0.0312(19) 0.044(2) 0.0014(15) -0.0008(16) 0.0013(16)
C34 0.0367(17) 0.035(2) 0.046(2) 0.0049(15) 0.0029(15) -0.0009(16)
C35 0.046(2) 0.047(2) 0.065(3) -0.0036(18) 0.0086(18) 0.001(2)
C36 0.058(2) 0.038(2) 0.087(4) -0.0096(19) 0.012(2) -0.005(2)
C37 0.066(3) 0.040(2) 0.066(3) -0.0028(19) 0.003(2) -0.010(2)
C38 0.046(2) 0.041(2) 0.048(2) 0.0031(16) 0.0105(16) -0.0032(18)
C39 0.048(2) 0.058(3) 0.063(3) 0.0124(19) 0.0136(19) 0.005(2)
C40 0.045(2) 0.073(3) 0.086(4) 0.003(2) 0.022(2) -0.001(3)
C41 0.059(3) 0.058(3) 0.074(3) -0.011(2) 0.030(2) -0.009(3)
C42 0.067(3) 0.074(3) 0.062(3) -0.004(2) 0.021(2) 0.011(3)
C43 0.047(2) 0.073(3) 0.060(3) 0.001(2) 0.0112(19) 0.015(2)
C44 0.0390(18) 0.048(2) 0.039(2) -0.0012(16) 0.0081(15) 0.0014(17)
C45 0.069(3) 0.053(3) 0.051(3) -0.004(2) 0.000(2) 0.004(2)
C46 0.088(4) 0.072(3) 0.052(3) -0.028(3) -0.002(2) -0.006(2)
C47 0.053(3) 0.110(5) 0.062(3) -0.013(3) -0.008(2) 0.009(3)
C48 0.054(3) 0.099(4) 0.077(4) 0.023(3) -0.012(2) -0.004(3)
C49 0.049(2) 0.062(3) 0.066(3) 0.011(2) -0.002(2) -0.009(2)
P3 0.0936(10) 0.0697(10) 0.0739(10) 0.0095(7) 0.0213(8) -0.0098(7)
F1 0.202(5) 0.200(5) 0.099(3) 0.000(4) 0.026(3) -0.026(3)
F2 0.337(9) 0.091(4) 0.279(9) 0.008(5) -0.047(7) -0.040(4)
F3 0.113(3) 0.269(8) 0.217(6) 0.010(4) 0.034(4) 0.062(6)
F4 0.297(8) 0.502(14) 0.071(3) 0.181(9) 0.046(4) 0.042(6)
F5 0.576(17) 0.086(4) 0.250(9) 0.110(7) 0.031(10) 0.011(4)
F6 0.106(4) 0.399(13) 0.377(12) -0.061(6) 0.046(5) -0.139(10)

loop_
_atom_type_symbol
_atom_type_description
_atom_type_scat_dispersion_real
_atom_type_scat_dispersion_imag
_atom_type_scat_source
C C 0.0033 0.0016 'International Tables Vol C Tables 4.2.6.8 and 6.1.1.4'
H H 0.0000 0.0000 'International Tables Vol C Tables 4.2.6.8 and 6.1.1.4'
Cu Cu 0.3201 1.2651 'International Tables Vol C Tables 4.2.6.8 and 6.1.1.4'
F F 0.0171 0.0103 'International Tables Vol C Tables 4.2.6.8 and 6.1.1.4'
N N 0.0061 0.0033 'International Tables Vol C Tables 4.2.6.8 and 6.1.1.4'
O O 0.0106 0.0060 'International Tables Vol C Tables 4.2.6.8 and 6.1.1.4'
P P 0.1023 0.0942 'International Tables Vol C Tables 4.2.6.8 and 6.1.1.4'

loop_
_geom_angle_atom_site_label_1
_geom_angle_atom_site_label_2
_geom_angle_atom_site_label_3
_geom_angle
_geom_angle_publ_flag
P2 Cu1 P1 117.03(4) y
P2 Cu1 O1 114.98(9) y
O1 Cu1 P1 100.77(10) y
N1 Cu1 P1 115.44(10) y
N1 Cu1 P2 122.36(10) y
N1 Cu1 O1 75.86(12) y
C11 P1 Cu1 119.54(13) ?
C17 P1 Cu1 115.93(13) ?
C17 P1 C11 101.92(17) ?
C23 P1 Cu1 110.78(12) ?
C23 P1 C11 102.39(18) ?
C23 P1 C17 104.43(18) ?
C34 P2 Cu1 110.85(13) ?
C34 P2 C38 103.41(17) ?
C38 P2 Cu1 118.62(13) ?
C44 P2 Cu1 115.12(13) ?
C44 P2 C34 103.86(16) ?
C44 P2 C38 103.36(17) ?
Cu1 O1 H1 140.2 ?
C2 O1 Cu1 109.7(3) ?
C2 O1 H1 109.7 ?
C28 O2 C33 116.2(3) ?
C1 N1 Cu1 115.7(3) ?
C9 N1 Cu1 125.0(3) ?
C9 N1 C1 118.5(4) ?
N1 C1 C2 118.9(4) ?
N1 C1 C6 122.1(4) ?
C6 C1 C2 119.0(4) ?
O1 C2 C1 115.4(4) ?
C3 C2 O1 123.5(4) ?
C3 C2 C1 121.0(4) ?
C2 C3 H3 120.4 ?
C2 C3 C4 119.1(6) ?
C4 C3 H3 120.4 ?
C3 C4 H4 119.5 ?
C5 C4 C3 121.0(6) ?
C5 C4 H4 119.5 ?
C4 C5 H5 119.5 ?
C4 C5 C6 120.9(5) ?
C6 C5 H5 119.5 ?
C5 C6 C1 118.8(5) ?
C5 C6 C7 124.0(5) ?
C7 C6 C1 117.1(5) ?
C6 C7 H7 119.9 ?
C8 C7 C6 120.2(4) ?
C8 C7 H7 119.9 ?
C7 C8 H8 120.3 ?
C7 C8 C9 119.4(5) ?
C9 C8 H8 120.3 ?
N1 C9 C8 122.5(5) ?
N1 C9 C10 117.3(4) ?
C8 C9 C10 120.2(4) ?
C9 C10 H10A 109.5 ?
C9 C10 H10B 109.5 ?
C9 C10 H10C 109.5 ?
H10A C10 H10B 109.5 ?
H10A C10 H10C 109.5 ?
H10B C10 H10C 109.5 ?
C12 C11 P1 118.9(3) ?
C12 C11 C16 118.4(4) ?
C16 C11 P1 122.6(3) ?
C11 C12 H12 119.6 ?
C13 C12 C11 120.8(4) ?
C13 C12 H12 119.6 ?
C12 C13 H13 120.1 ?
C14 C13 C12 119.7(4) ?
C14 C13 H13 120.1 ?
C13 C14 H14 119.8 ?
C15 C14 C13 120.4(4) ?
C15 C14 H14 119.8 ?
C14 C15 H15 119.6 ?
C14 C15 C16 120.7(5) ?
C16 C15 H15 119.6 ?
C11 C16 H16 120.0 ?
C15 C16 C11 119.9(4) ?
C15 C16 H16 120.0 ?
C18 C17 P1 117.7(3) ?
C18 C17 C22 118.8(4) ?
C22 C17 P1 123.4(3) ?
C17 C18 H18 119.4 ?
C17 C18 C19 121.2(4) ?
C19 C18 H18 119.4 ?
C18 C19 H19 120.4 ?
C20 C19 C18 119.2(5) ?
C20 C19 H19 120.4 ?
C19 C20 H20 119.6 ?
C21 C20 C19 120.7(5) ?
C21 C20 H20 119.6 ?
C20 C21 H21 119.6 ?
C20 C21 C22 120.8(5) ?
C22 C21 H21 119.6 ?
C17 C22 C21 119.3(5) ?
C17 C22 H22 120.4 ?
C21 C22 H22 120.4 ?
C24 C23 P1 125.5(3) ?
C24 C23 C28 116.6(4) ?
C28 C23 P1 117.9(3) ?
C23 C24 H24 119.3 ?
C25 C24 C23 121.5(4) ?
C25 C24 H24 119.3 ?
C24 C25 H25 120.0 ?
C24 C25 C26 120.0(4) ?
C26 C25 H25 120.0 ?
C25 C26 H26 119.3 ?
C25 C26 C27 121.4(4) ?
C27 C26 H26 119.3 ?
C26 C27 C29 124.3(4) ?
C28 C27 C26 116.4(4) ?
C28 C27 C29 119.1(4) ?
O2 C28 C23 114.9(3) ?
O2 C28 C27 121.0(3) ?
C27 C28 C23 124.1(4) ?
C27 C29 C30 111.5(4) ?
C27 C29 C31 107.9(4) ?
C27 C29 C32 108.5(3) ?
C31 C29 C30 109.1(4) ?
C32 C29 C30 111.1(4) ?
C32 C29 C31 108.8(4) ?
C29 C30 H30A 109.5 ?
C29 C30 H30B 109.5 ?
C29 C30 H30C 109.5 ?
H30A C30 H30B 109.5 ?
H30A C30 H30C 109.5 ?
H30B C30 H30C 109.5 ?
C29 C31 H31A 109.5 ?
C29 C31 H31B 109.5 ?
C29 C31 H31C 109.5 ?
H31A C31 H31B 109.5 ?
H31A C31 H31C 109.5 ?
H31B C31 H31C 109.5 ?
C33 C32 C29 119.3(4) ?
C33 C32 C37 115.8(4) ?
C37 C32 C29 124.8(4) ?
C32 C33 O2 120.5(3) ?
C32 C33 C34 124.6(3) ?
C34 C33 O2 114.9(3) ?
C33 C34 P2 118.0(3) ?
C33 C34 C35 116.9(4) ?
C35 C34 P2 124.9(3) ?
C34 C35 H35 119.9 ?
C36 C35 C34 120.2(4) ?
C36 C35 H35 119.9 ?
C35 C36 H36 119.6 ?
C37 C36 C35 120.7(4) ?
C37 C36 H36 119.6 ?
C32 C37 H37 119.2 ?
C36 C37 C32 121.6(4) ?
C36 C37 H37 119.2 ?
C39 C38 P2 118.5(3) ?
C39 C38 C43 118.5(4) ?
C43 C38 P2 123.0(3) ?
C38 C39 H39 119.8 ?
C38 C39 C40 120.5(4) ?
C40 C39 H39 119.8 ?
C39 C40 H40 119.9 ?
C41 C40 C39 120.2(4) ?
C41 C40 H40 119.9 ?
C40 C41 H41 119.6 ?
C40 C41 C42 120.7(4) ?
C42 C41 H41 119.6 ?
C41 C42 H42 120.4 ?
C41 C42 C43 119.2(5) ?
C43 C42 H42 120.4 ?
C38 C43 C42 120.8(4) ?
C38 C43 H43 119.6 ?
C42 C43 H43 119.6 ?
C45 C44 P2 117.3(3) ?
C49 C44 P2 123.6(3) ?
C49 C44 C45 119.1(4) ?
C44 C45 H45 120.3 ?
C44 C45 C46 119.5(4) ?
C46 C45 H45 120.3 ?
C45 C46 H46 119.9 ?
C47 C46 C45 120.2(5) ?
C47 C46 H46 119.9 ?
C46 C47 H47 119.9 ?
C46 C47 C48 120.1(4) ?
C48 C47 H47 119.9 ?
C47 C48 H48 119.6 ?
C49 C48 C47 120.7(5) ?
C49 C48 H48 119.6 ?
C44 C49 H49 119.8 ?
C48 C49 C44 120.4(4) ?
C48 C49 H49 119.8 ?
F2 P3 F1 91.3(4) ?
F2 P3 F3 82.8(4) ?
F3 P3 F1 83.1(3) ?
F4 P3 F1 172.7(5) ?
F4 P3 F2 94.4(5) ?
F4 P3 F3 93.1(4) ?
F5 P3 F1 84.1(4) ?
F5 P3 F2 175.4(5) ?
F5 P3 F3 95.8(5) ?
F5 P3 F4 90.0(5) ?
F5 P3 F6 91.6(6) ?
F6 P3 F1 91.3(4) ?
F6 P3 F2 89.3(5) ?
F6 P3 F3 170.2(6) ?
F6 P3 F4 93.3(5) ?

loop_
_geom_bond_atom_site_label_1
_geom_bond_atom_site_label_2
_geom_bond_distance
_geom_bond_publ_flag
Cu1 P1 2.2989(10) y
Cu1 P2 2.2569(11) y
Cu1 O1 2.280(3) y
Cu1 N1 2.053(3) y
P1 C11 1.829(4) ?
P1 C17 1.825(4) ?
P1 C23 1.822(4) ?
P2 C34 1.828(4) ?
P2 C38 1.829(4) ?
P2 C44 1.819(4) ?
O1 H1 0.8515 ?
O1 C2 1.371(5) ?
O2 C28 1.380(4) ?
O2 C33 1.394(4) ?
N1 C1 1.376(5) ?
N1 C9 1.323(5) ?
C1 C2 1.414(6) ?
C1 C6 1.410(6) ?
C2 C3 1.352(6) ?
C3 H3 0.9300 ?
C3 C4 1.419(8) ?
C4 H4 0.9300 ?
C4 C5 1.346(9) ?
C5 H5 0.9300 ?
C5 C6 1.398(8) ?
C6 C7 1.407(8) ?
C7 H7 0.9300 ?
C7 C8 1.361(8) ?
C8 H8 0.9300 ?
C8 C9 1.405(6) ?
C9 C10 1.498(7) ?
C10 H10A 0.9600 ?
C10 H10B 0.9600 ?
C10 H10C 0.9600 ?
C11 C12 1.388(5) ?
C11 C16 1.395(6) ?
C12 H12 0.9300 ?
C12 C13 1.377(6) ?
C13 H13 0.9300 ?
C13 C14 1.370(7) ?
C14 H14 0.9300 ?
C14 C15 1.363(7) ?
C15 H15 0.9300 ?
C15 C16 1.375(6) ?
C16 H16 0.9300 ?
C17 C18 1.383(6) ?
C17 C22 1.388(6) ?
C18 H18 0.9300 ?
C18 C19 1.389(6) ?
C19 H19 0.9300 ?
C19 C20 1.367(7) ?
C20 H20 0.9300 ?
C20 C21 1.356(8) ?
C21 H21 0.9300 ?
C21 C22 1.398(7) ?
C22 H22 0.9300 ?
C23 C24 1.384(6) ?
C23 C28 1.404(5) ?
C24 H24 0.9300 ?
C24 C25 1.371(6) ?
C25 H25 0.9300 ?
C25 C26 1.388(6) ?
C26 H26 0.9300 ?
C26 C27 1.392(6) ?
C27 C28 1.380(5) ?
C27 C29 1.522(6) ?
C29 C30 1.543(7) ?
C29 C31 1.538(6) ?
C29 C32 1.523(6) ?
C30 H30A 0.9600 ?
C30 H30B 0.9600 ?
C30 H30C 0.9600 ?
C31 H31A 0.9600 ?
C31 H31B 0.9600 ?
C31 H31C 0.9600 ?
C32 C33 1.380(5) ?
C32 C37 1.395(6) ?
C33 C34 1.389(5) ?
C34 C35 1.390(5) ?
C35 H35 0.9300 ?
C35 C36 1.382(6) ?
C36 H36 0.9300 ?
C36 C37 1.368(6) ?
C37 H37 0.9300 ?
C38 C39 1.372(5) ?
C38 C43 1.377(6) ?
C39 H39 0.9300 ?
C39 C40 1.379(6) ?
C40 H40 0.9300 ?
C40 C41 1.352(7) ?
C41 H41 0.9300 ?
C41 C42 1.362(6) ?
C42 H42 0.9300 ?
C42 C43 1.384(6) ?
C43 H43 0.9300 ?
C44 C45 1.386(6) ?
C44 C49 1.382(6) ?
C45 H45 0.9300 ?
C45 C46 1.396(6) ?
C46 H46 0.9300 ?
C46 C47 1.358(7) ?
C47 H47 0.9300 ?
C47 C48 1.366(8) ?
C48 H48 0.9300 ?
C48 C49 1.365(6) ?
C49 H49 0.9300 ?
P3 F1 1.596(5) ?
P3 F2 1.493(6) ?
P3 F3 1.546(5) ?
P3 F4 1.472(5) ?
P3 F5 1.449(6) ?
P3 F6 1.452(5) ?

loop_
_geom_hbond_atom_site_label_D
_geom_hbond_atom_site_label_H
_geom_hbond_atom_site_label_A
_geom_hbond_distance_DH
_geom_hbond_distance_HA
_geom_hbond_distance_DA
_geom_hbond_angle_DHA
O1 H1 F1 0.85 2.08 2.802(6) 142.1

loop_
_geom_torsion_atom_site_label_1
_geom_torsion_atom_site_label_2
_geom_torsion_atom_site_label_3
_geom_torsion_atom_site_label_4
_geom_torsion
Cu1 P1 C11 C12 30.5(4)
Cu1 P1 C11 C16 -151.3(3)
Cu1 P1 C17 C18 63.6(3)
Cu1 P1 C17 C22 -118.3(3)
Cu1 P1 C23 C24 -135.0(3)
Cu1 P1 C23 C28 41.2(3)
Cu1 P2 C34 C33 -42.4(3)
Cu1 P2 C34 C35 132.5(3)
Cu1 P2 C38 C39 -19.4(4)
Cu1 P2 C38 C43 160.4(3)
Cu1 P2 C44 C45 -40.5(3)
Cu1 P2 C44 C49 141.6(3)
Cu1 O1 C2 C1 -17.5(4)
Cu1 O1 C2 C3 164.1(4)
Cu1 N1 C1 C2 12.9(5)
Cu1 N1 C1 C6 -165.7(3)
Cu1 N1 C9 C8 168.3(4)
Cu1 N1 C9 C10 -9.6(6)
P1 C11 C12 C13 178.9(3)
P1 C11 C16 C15 -179.2(4)
P1 C17 C18 C19 178.1(3)
P1 C17 C22 C21 -178.5(3)
P1 C23 C24 C25 175.7(3)
P1 C23 C28 O2 7.3(4)
P1 C23 C28 C27 -174.2(3)
P2 C34 C35 C36 -172.8(3)
P2 C38 C39 C40 -179.4(4)
P2 C38 C43 C42 179.2(4)
P2 C44 C45 C46 -178.9(4)
P2 C44 C49 C48 177.8(4)
O1 C2 C3 C4 178.9(5)
O2 C33 C34 P2 -6.8(4)
O2 C33 C34 C35 177.9(3)
N1 C1 C2 O1 4.7(6)
N1 C1 C2 C3 -176.8(4)
N1 C1 C6 C5 175.9(4)
N1 C1 C6 C7 -4.3(7)
C1 N1 C9 C8 -0.7(7)
C1 N1 C9 C10 -178.6(4)
C1 C2 C3 C4 0.7(8)
C1 C6 C7 C8 0.9(8)
C2 C1 C6 C5 -2.7(7)
C2 C1 C6 C7 177.1(4)
C2 C3 C4 C5 -2.3(9)
C3 C4 C5 C6 1.3(9)
C4 C5 C6 C1 1.2(8)
C4 C5 C6 C7 -178.6(6)
C5 C6 C7 C8 -179.3(5)
C6 C1 C2 O1 -176.6(4)
C6 C1 C2 C3 1.8(7)
C6 C7 C8 C9 2.4(9)
C7 C8 C9 N1 -2.6(8)
C7 C8 C9 C10 175.2(6)
C9 N1 C1 C2 -177.1(4)
C9 N1 C1 C6 4.3(6)
C11 P1 C17 C18 -67.9(4)
C11 P1 C17 C22 110.2(4)
C11 P1 C23 C24 -6.4(4)
C11 P1 C23 C28 169.7(3)
C11 C12 C13 C14 -0.1(7)
C12 C11 C16 C15 -1.0(7)
C12 C13 C14 C15 0.0(8)
C13 C14 C15 C16 -0.4(8)
C14 C15 C16 C11 1.0(8)
C16 C11 C12 C13 0.6(6)
C17 P1 C11 C12 159.7(3)
C17 P1 C11 C16 -22.1(4)
C17 P1 C23 C24 99.5(4)
C17 P1 C23 C28 -84.3(3)
C17 C18 C19 C20 0.4(7)
C18 C17 C22 C21 -0.5(6)
C18 C19 C20 C21 -0.3(8)
C19 C20 C21 C22 -0.2(8)
C20 C21 C22 C17 0.6(7)
C22 C17 C18 C19 0.0(6)
C23 P1 C11 C12 -92.4(3)
C23 P1 C11 C16 85.8(4)
C23 P1 C17 C18 -174.2(3)
C23 P1 C17 C22 3.9(4)
C23 C24 C25 C26 -1.5(7)
C24 C23 C28 O2 -176.2(3)
C24 C23 C28 C27 2.3(6)
C24 C25 C26 C27 1.8(7)
C25 C26 C27 C28 -0.1(6)
C25 C26 C27 C29 175.9(4)
C26 C27 C28 O2 176.5(3)
C26 C27 C28 C23 -2.0(6)
C26 C27 C29 C30 31.5(6)
C26 C27 C29 C31 -88.2(5)
C26 C27 C29 C32 154.1(4)
C27 C29 C32 C33 31.7(5)
C27 C29 C32 C37 -152.7(4)
C28 O2 C33 C32 -29.2(4)
C28 O2 C33 C34 150.2(3)
C28 C23 C24 C25 -0.5(6)
C28 C27 C29 C30 -152.6(4)
C28 C27 C29 C31 87.7(5)
C28 C27 C29 C32 -30.0(5)
C29 C27 C28 O2 0.3(5)
C29 C27 C28 C23 -178.2(4)
C29 C32 C33 O2 -3.8(5)
C29 C32 C33 C34 176.8(4)
C29 C32 C37 C36 -174.1(4)
C30 C29 C32 C33 154.5(4)
C30 C29 C32 C37 -29.9(6)
C31 C29 C32 C33 -85.4(5)
C31 C29 C32 C37 90.2(5)
C32 C33 C34 P2 172.6(3)
C32 C33 C34 C35 -2.7(5)
C33 O2 C28 C23 -150.3(3)
C33 O2 C28 C27 31.2(5)
C33 C32 C37 C36 1.6(6)
C33 C34 C35 C36 2.2(6)
C34 P2 C38 C39 103.7(3)
C34 P2 C38 C43 -76.4(4)
C34 P2 C44 C45 -161.9(3)
C34 P2 C44 C49 20.2(4)
C34 C35 C36 C37 0.1(6)
C35 C36 C37 C32 -2.1(7)
C37 C32 C33 O2 -179.8(3)
C37 C32 C33 C34 0.8(6)
C38 P2 C34 C33 -170.6(3)
C38 P2 C34 C35 4.3(4)
C38 P2 C44 C45 90.4(3)
C38 P2 C44 C49 -87.5(4)
C38 C39 C40 C41 -0.7(7)
C39 C38 C43 C42 -1.0(7)
C39 C40 C41 C42 0.8(8)
C40 C41 C42 C43 -1.1(8)
C41 C42 C43 C38 1.2(8)
C43 C38 C39 C40 0.7(7)
C44 P2 C34 C33 81.8(3)
C44 P2 C34 C35 -103.4(3)
C44 P2 C38 C39 -148.2(3)
C44 P2 C38 C43 31.6(4)
C44 C45 C46 C47 0.7(7)
C45 C44 C49 C48 -0.1(7)
C45 C46 C47 C48 0.6(8)
C46 C47 C48 C49 -1.6(9)
C47 C48 C49 C44 1.4(8)
C49 C44 C45 C46 -0.9(6)

_cod_database_fobs_code 2020787
